data_7717671
loop_
_publ_author_name
'Jana, Manish'
'Hall, Michael B.'
'Darensbourg, Marcetta Y.'

_publ_section_title
;
 A sulfur-templated Ni-Ni' coordination polymer that relies on a
 polarizable nickel nitrosyl hub.
;
_journal_name_full 'Dalton transactions (Cambridge, England : 2003)'
_journal_paper_doi 10.1039/d4dt03174a
_journal_year 2024
_chemical_formula_moiety 'C21 H28 Cl N3 Ni2 O S2'
_chemical_formula_sum 'C21 H28 Cl N3 Ni2 O S2'
_chemical_formula_weight 555.45
_chemical_name_systematic Ni_dadt_Ni_NO_Cl
_space_group_crystal_system monoclinic
_space_group_IT_number 14
_space_group_name_Hall '-P 2ybc'
_space_group_name_H-M_alt 'P 1 21/c 1'
_atom_sites_solution_hydrogens geom
_atom_sites_solution_primary dual
_audit_creation_date 2022-08-08
_audit_creation_method
;
Olex2 1.2
(compiled 2018.05.29 svn.r3508 for OlexSys, GUI svn.r5506)
;
_audit_update_record
;
2022-08-08 deposited with the CCDC.	2024-12-12 downloaded from the CCDC.
;
_cell_angle_alpha 90
_cell_angle_beta 106.9590(10)
_cell_angle_gamma 90
_cell_formula_units_Z 4
_cell_length_a 12.8828(7)
_cell_length_b 24.2495(13)
_cell_length_c 7.6958(4)
_cell_measurement_reflns_used 39400
_cell_measurement_temperature 110(2)
_cell_measurement_theta_max 68.496
_cell_measurement_theta_min 3.587
_cell_volume 2299.6(2)
_computing_cell_refinement 'SAINT V8.40A (?, 2016)'
_computing_data_reduction 'SAINT V8.40A (?, 2016)'
_computing_molecular_graphics 'Olex2 (Dolomanov et al., 2009)'
_computing_publication_material 'Olex2 (Dolomanov et al., 2009)'
_computing_structure_refinement 'XL (Sheldrick, 2008)'
_computing_structure_solution 'XT (Sheldrick, 2015)'
_diffrn_ambient_temperature 110.0
_diffrn_measured_fraction_theta_full 0.999
_diffrn_measured_fraction_theta_max 0.997
_diffrn_measurement_device_type 'Bruker APEX-II CCD'
_diffrn_measurement_method '\f and \w scans'
_diffrn_radiation_type CuK\a
_diffrn_radiation_wavelength 1.54178
_diffrn_reflns_av_R_equivalents 0.0707
_diffrn_reflns_av_unetI/netI 0.0242
_diffrn_reflns_Laue_measured_fraction_full 0.999
_diffrn_reflns_Laue_measured_fraction_max 0.997
_diffrn_reflns_limit_h_max 15
_diffrn_reflns_limit_h_min -15
_diffrn_reflns_limit_k_max 29
_diffrn_reflns_limit_k_min -29
_diffrn_reflns_limit_l_max 9
_diffrn_reflns_limit_l_min -8
_diffrn_reflns_number 65673
_diffrn_reflns_point_group_measured_fraction_full 0.999
_diffrn_reflns_point_group_measured_fraction_max 0.997
_diffrn_reflns_theta_full 67.679
_diffrn_reflns_theta_max 68.498
_diffrn_reflns_theta_min 3.587
_diffrn_standards_number 0
_exptl_absorpt_coefficient_mu 4.945
_exptl_absorpt_correction_T_max 0.7531
_exptl_absorpt_correction_T_min 0.4638
_exptl_absorpt_correction_type multi-scan
_exptl_absorpt_process_details
'SADABS-2016/2 (Bruker,2016/2) was used for absorption correction. wR2(int) was 0.1299 before and 0.0885 after correction. The Ratio of minimum to maximum transmission is 0.6159. The \l/2 correction factor is Not present.'
_exptl_crystal_colour 'metallic dark green'
_exptl_crystal_colour_lustre metallic
_exptl_crystal_colour_modifier dark
_exptl_crystal_colour_primary green
_exptl_crystal_density_diffrn 1.604
_exptl_crystal_description block
_exptl_crystal_F_000 1152
_exptl_crystal_size_max 0.1
_exptl_crystal_size_mid 0.1
_exptl_crystal_size_min 0.05
_refine_diff_density_max 0.295
_refine_diff_density_min -0.550
_refine_diff_density_rms 0.068
_refine_ls_extinction_method none
_refine_ls_goodness_of_fit_ref 1.124
_refine_ls_hydrogen_treatment constr
_refine_ls_matrix_type full
_refine_ls_number_parameters 271
_refine_ls_number_reflns 4235
_refine_ls_number_restraints 0
_refine_ls_restrained_S_all 1.124
_refine_ls_R_factor_all 0.0369
_refine_ls_R_factor_gt 0.0338
_refine_ls_shift/su_max 0.001
_refine_ls_shift/su_mean 0.000
_refine_ls_structure_factor_coef Fsqd
_refine_ls_weighting_details 'w=1/[\s^2^(Fo^2^)+(0.0367P)^2^+2.5234P] where P=(Fo^2^+2Fc^2^)/3'
_refine_ls_weighting_scheme calc
_refine_ls_wR_factor_gt 0.0841
_refine_ls_wR_factor_ref 0.0862
_reflns_Friedel_coverage 0.000
_reflns_number_gt 3905
_reflns_number_total 4235
_reflns_threshold_expression 'I > 2\s(I)'
_cod_data_source_file d4dt03174a2.cif
_cod_data_source_block mj_ni_dadt_ni_no_cl_0ma
_cod_database_code 7717671
_shelx_shelxl_version_number 2016/6
_shelx_space_group_comment
;
The symmetry employed for this shelxl refinement is uniquely defined
by the following loop, which should always be used as a source of
symmetry information in preference to the above space-group names.
They are only intended as comments.
;
_shelx_estimated_absorpt_t_max 0.790
_shelx_estimated_absorpt_t_min 0.638
_olex2_refinement_description
;
1. Fixed Uiso
 At 1.2 times of:
  All C(H) groups, All C(H,H) groups
2.a Secondary CH2 refined with riding coordinates:
 C3(H3A,H3B), C12(H12A,H12B), C2(H2A,H2B), C11(H11A,H11B), C20(H20A,H20B),
 C10(H10A,H10B), C13(H13A,H13B), C21(H21A,H21B), C1(H1A,H1B)
2.b Aromatic/amide H refined with riding coordinates:
 C9(H9), C5(H5), C15(H15), C8(H8), C19(H19), C6(H6), C16(H16), C7(H7),
 C17(H17), C18(H18)
;
_olex2_submission_special_instructions 'No special instructions were received'

loop_
_space_group_symop_operation_xyz
'x, y, z'
'-x, y+1/2, -z+1/2'
'-x, -y, -z'
'x, -y-1/2, z-1/2'

loop_
_atom_site_label
_atom_site_type_symbol
_atom_site_fract_x
_atom_site_fract_y
_atom_site_fract_z
_atom_site_U_iso_or_equiv
_atom_site_adp_type
_atom_site_occupancy
_atom_site_site_symmetry_order
_atom_site_calc_flag
_atom_site_refinement_flags_posn
_atom_site_refinement_flags_adp
_atom_site_refinement_flags_occupancy
_atom_site_disorder_assembly
_atom_site_disorder_group
Ni1 Ni 0.72178(3) 0.41205(2) 0.58395(5) 0.02133(11) Uani 1 1 d . . . . .
Ni2 Ni 0.72211(3) 0.44991(2) 0.24345(5) 0.02579(12) Uani 1 1 d . . . . .
Cl1 Cl 0.73104(4) 0.35451(2) 0.23815(7) 0.02631(14) Uani 1 1 d . . . . .
S1 S 0.59857(5) 0.46491(2) 0.40516(8) 0.02527(14) Uani 1 1 d . . . . .
S2 S 0.83232(5) 0.47453(2) 0.53356(8) 0.02743(14) Uani 1 1 d . . . . .
N3 N 0.60131(15) 0.36266(8) 0.6062(3) 0.0211(4) Uani 1 1 d . . . . .
N2 N 0.85176(15) 0.37056(8) 0.7325(3) 0.0220(4) Uani 1 1 d . . . . .
N1 N 0.72095(16) 0.48661(9) 0.0630(3) 0.0283(4) Uani 1 1 d . . . . .
O1 O 0.7183(2) 0.51547(10) -0.0581(3) 0.0560(6) Uani 1 1 d . . . . .
C3 C 0.56160(18) 0.38895(10) 0.7538(3) 0.0223(5) Uani 1 1 d . . . . .
H3A H 0.545281 0.428154 0.721282 0.027 Uiso 1 1 calc R . . . .
H3B H 0.622103 0.388234 0.867988 0.027 Uiso 1 1 calc R . . . .
C4 C 0.46253(18) 0.36375(10) 0.7927(3) 0.0238(5) Uani 1 1 d . . . . .
C12 C 0.83365(19) 0.31017(10) 0.7372(3) 0.0249(5) Uani 1 1 d . . . . .
H12A H 0.898896 0.293051 0.821229 0.030 Uiso 1 1 calc R . . . .
H12B H 0.825273 0.294917 0.614492 0.030 Uiso 1 1 calc R . . . .
C2 C 0.51434(18) 0.36224(10) 0.4265(3) 0.0244(5) Uani 1 1 d . . . . .
H2A H 0.449833 0.342753 0.440870 0.029 Uiso 1 1 calc R . . . .
H2B H 0.540937 0.341372 0.337409 0.029 Uiso 1 1 calc R . . . .
C14 C 0.98460(19) 0.37166(10) 1.0559(3) 0.0258(5) Uani 1 1 d . . . . .
C11 C 0.73529(18) 0.29393(10) 0.7961(3) 0.0243(5) Uani 1 1 d . . . . .
H11A H 0.734386 0.315643 0.904565 0.029 Uiso 1 1 calc R . . . .
H11B H 0.740661 0.254437 0.830158 0.029 Uiso 1 1 calc R . . . .
C20 C 0.94084(19) 0.37782(11) 0.6440(3) 0.0276(5) Uani 1 1 d . . . . .
H20A H 0.920936 0.358001 0.526466 0.033 Uiso 1 1 calc R . . . .
H20B H 1.008511 0.361196 0.722495 0.033 Uiso 1 1 calc R . . . .
C10 C 0.63023(18) 0.30372(9) 0.6461(3) 0.0231(5) Uani 1 1 d . . . . .
H10A H 0.636040 0.285872 0.533651 0.028 Uiso 1 1 calc R . . . .
H10B H 0.570366 0.285446 0.680489 0.028 Uiso 1 1 calc R . . . .
C13 C 0.88358(18) 0.39525(10) 0.9214(3) 0.0244(5) Uani 1 1 d . . . . .
H13A H 0.821986 0.390545 0.972580 0.029 Uiso 1 1 calc R . . . .
H13B H 0.894594 0.435358 0.910495 0.029 Uiso 1 1 calc R . . . .
C9 C 0.4725(2) 0.32019(10) 0.9141(3) 0.0287(5) Uani 1 1 d . . . . .
H9 H 0.541880 0.304454 0.969016 0.034 Uiso 1 1 calc R . . . .
C5 C 0.3600(2) 0.38696(11) 0.7178(4) 0.0308(5) Uani 1 1 d . . . . .
H5 H 0.351741 0.417079 0.635957 0.037 Uiso 1 1 calc R . . . .
C15 C 0.9799(2) 0.32342(11) 1.1525(3) 0.0301(5) Uani 1 1 d . . . . .
H15 H 0.912586 0.304771 1.132728 0.036 Uiso 1 1 calc R . . . .
C8 C 0.3821(2) 0.29943(11) 0.9560(4) 0.0341(6) Uani 1 1 d . . . . .
H8 H 0.389809 0.269238 1.037440 0.041 Uiso 1 1 calc R . . . .
C19 C 1.0829(2) 0.39906(12) 1.0931(4) 0.0356(6) Uani 1 1 d . . . . .
H19 H 1.087241 0.432707 1.032357 0.043 Uiso 1 1 calc R . . . .
C21 C 0.9612(2) 0.43779(11) 0.6117(4) 0.0330(6) Uani 1 1 d . . . . .
H21A H 1.000684 0.440708 0.519393 0.040 Uiso 1 1 calc R . . . .
H21B H 1.006639 0.454617 0.725809 0.040 Uiso 1 1 calc R . . . .
C1 C 0.48097(19) 0.41944(10) 0.3522(3) 0.0273(5) Uani 1 1 d . . . . .
H1A H 0.425863 0.434376 0.406181 0.033 Uiso 1 1 calc R . . . .
H1B H 0.448221 0.417501 0.218860 0.033 Uiso 1 1 calc R . . . .
C6 C 0.2702(2) 0.36665(12) 0.7613(4) 0.0379(6) Uani 1 1 d . . . . .
H6 H 0.201049 0.383018 0.709717 0.045 Uiso 1 1 calc R . . . .
C16 C 1.0721(2) 0.30235(12) 1.2767(4) 0.0375(6) Uani 1 1 d . . . . .
H16 H 1.067647 0.269272 1.340303 0.045 Uiso 1 1 calc R . . . .
C7 C 0.2808(2) 0.32270(12) 0.8792(4) 0.0360(6) Uani 1 1 d . . . . .
H7 H 0.219024 0.308466 0.907547 0.043 Uiso 1 1 calc R . . . .
C17 C 1.1706(2) 0.32932(13) 1.3086(4) 0.0399(6) Uani 1 1 d . . . . .
H17 H 1.234112 0.314459 1.391681 0.048 Uiso 1 1 calc R . . . .
C18 C 1.1758(2) 0.37798(13) 1.2185(4) 0.0426(7) Uani 1 1 d . . . . .
H18 H 1.242751 0.397199 1.241800 0.051 Uiso 1 1 calc R . . . .

loop_
_atom_site_aniso_label
_atom_site_aniso_U_11
_atom_site_aniso_U_22
_atom_site_aniso_U_33
_atom_site_aniso_U_23
_atom_site_aniso_U_13
_atom_site_aniso_U_12
Ni1 0.0181(2) 0.0251(2) 0.0235(2) 0.00037(15) 0.01023(16) -0.00112(14)
Ni2 0.0275(2) 0.0288(2) 0.0247(2) 0.00312(16) 0.01339(17) 0.00126(16)
Cl1 0.0295(3) 0.0282(3) 0.0246(3) 0.0001(2) 0.0132(2) 0.0010(2)
S1 0.0243(3) 0.0273(3) 0.0273(3) 0.0023(2) 0.0123(2) 0.0026(2)
S2 0.0258(3) 0.0303(3) 0.0298(3) 0.0005(2) 0.0138(2) -0.0056(2)
N3 0.0184(9) 0.0247(10) 0.0219(10) -0.0016(7) 0.0084(8) -0.0007(7)
N2 0.0181(9) 0.0282(10) 0.0222(10) -0.0025(8) 0.0099(8) -0.0013(7)
N1 0.0278(11) 0.0307(11) 0.0291(11) 0.0019(9) 0.0123(9) 0.0010(8)
O1 0.0701(16) 0.0566(14) 0.0452(13) 0.0260(11) 0.0228(11) 0.0054(11)
C3 0.0196(11) 0.0267(11) 0.0238(12) -0.0033(9) 0.0111(9) -0.0008(9)
C4 0.0208(11) 0.0287(12) 0.0241(12) -0.0037(9) 0.0103(9) -0.0015(9)
C12 0.0228(11) 0.0256(12) 0.0279(12) -0.0023(9) 0.0101(10) 0.0020(9)
C2 0.0196(11) 0.0315(12) 0.0229(12) -0.0020(9) 0.0074(9) -0.0015(9)
C14 0.0206(11) 0.0339(13) 0.0243(12) -0.0024(10) 0.0090(9) 0.0006(9)
C11 0.0222(11) 0.0247(11) 0.0276(12) -0.0008(9) 0.0095(9) -0.0005(9)
C20 0.0178(11) 0.0399(14) 0.0286(13) 0.0019(10) 0.0123(10) 0.0020(10)
C10 0.0218(11) 0.0217(11) 0.0282(12) -0.0035(9) 0.0110(9) -0.0011(9)
C13 0.0209(11) 0.0278(12) 0.0270(13) -0.0021(9) 0.0107(10) -0.0023(9)
C9 0.0245(12) 0.0339(13) 0.0305(13) 0.0002(10) 0.0124(10) -0.0001(10)
C5 0.0243(12) 0.0344(13) 0.0368(14) 0.0042(11) 0.0140(11) 0.0037(10)
C15 0.0232(12) 0.0357(13) 0.0316(13) 0.0019(11) 0.0081(10) -0.0014(10)
C8 0.0324(13) 0.0383(14) 0.0365(14) 0.0052(11) 0.0178(11) -0.0031(11)
C19 0.0273(13) 0.0426(15) 0.0352(15) 0.0022(11) 0.0064(11) -0.0077(11)
C21 0.0231(12) 0.0428(15) 0.0366(14) 0.0055(11) 0.0141(11) -0.0055(11)
C1 0.0195(11) 0.0338(13) 0.0295(13) 0.0006(10) 0.0084(10) 0.0000(9)
C6 0.0208(12) 0.0458(16) 0.0499(17) 0.0058(13) 0.0149(12) 0.0019(11)
C16 0.0301(13) 0.0404(15) 0.0407(16) 0.0058(12) 0.0081(12) 0.0005(11)
C7 0.0255(13) 0.0422(15) 0.0468(16) -0.0019(12) 0.0210(12) -0.0074(11)
C17 0.0257(13) 0.0512(17) 0.0392(16) 0.0029(13) 0.0036(11) 0.0022(12)
C18 0.0233(13) 0.0569(18) 0.0446(17) 0.0036(14) 0.0053(12) -0.0087(12)

loop_
_atom_type_symbol
_atom_type_description
_atom_type_scat_dispersion_real
_atom_type_scat_dispersion_imag
_atom_type_scat_source
C C 0.0181 0.0091 'International Tables Vol C Tables 4.2.6.8 and 6.1.1.4'
H H 0.0000 0.0000 'International Tables Vol C Tables 4.2.6.8 and 6.1.1.4'
Cl Cl 0.3639 0.7018 'International Tables Vol C Tables 4.2.6.8 and 6.1.1.4'
N N 0.0311 0.0180 'International Tables Vol C Tables 4.2.6.8 and 6.1.1.4'
Ni Ni -3.0029 0.5091 'International Tables Vol C Tables 4.2.6.8 and 6.1.1.4'
O O 0.0492 0.0322 'International Tables Vol C Tables 4.2.6.8 and 6.1.1.4'
S S 0.3331 0.5567 'International Tables Vol C Tables 4.2.6.8 and 6.1.1.4'

loop_
_geom_angle_atom_site_label_1
_geom_angle_atom_site_label_2
_geom_angle_atom_site_label_3
_geom_angle
_geom_angle_site_symmetry_1
_geom_angle_site_symmetry_3
_geom_angle_publ_flag
S1 Ni1 Ni2 54.073(18) . . ?
S1 Ni1 S2 82.71(3) . . ?
S2 Ni1 Ni2 54.85(2) . . ?
N3 Ni1 Ni2 119.45(6) . . ?
N3 Ni1 S1 88.05(6) . . ?
N3 Ni1 S2 170.74(6) . . ?
N2 Ni1 Ni2 118.28(5) . . ?
N2 Ni1 S1 170.69(6) . . ?
N2 Ni1 S2 88.28(6) . . ?
N2 Ni1 N3 100.97(8) . . ?
Cl1 Ni2 Ni1 72.563(19) . . ?
Cl1 Ni2 S1 102.21(2) . . ?
Cl1 Ni2 S2 104.56(3) . . ?
S1 Ni2 Ni1 49.833(18) . . ?
S1 Ni2 S2 76.63(2) . . ?
S2 Ni2 Ni1 49.731(17) . . ?
N1 Ni2 Ni1 166.56(8) . . ?
N1 Ni2 Cl1 120.88(8) . . ?
N1 Ni2 S1 121.98(7) . . ?
N1 Ni2 S2 121.28(8) . . ?
Ni1 S1 Ni2 76.09(2) . . ?
C1 S1 Ni1 100.94(8) . . ?
C1 S1 Ni2 116.20(8) . . ?
Ni1 S2 Ni2 75.42(2) . . ?
C21 S2 Ni1 100.36(8) . . ?
C21 S2 Ni2 115.42(9) . . ?
C3 N3 Ni1 104.56(13) . . ?
C2 N3 Ni1 108.22(14) . . ?
C2 N3 C3 111.61(17) . . ?
C10 N3 Ni1 115.98(13) . . ?
C10 N3 C3 111.61(17) . . ?
C10 N3 C2 104.96(17) . . ?
C12 N2 Ni1 113.47(14) . . ?
C12 N2 C20 105.78(17) . . ?
C12 N2 C13 111.56(18) . . ?
C20 N2 Ni1 107.68(14) . . ?
C20 N2 C13 111.06(17) . . ?
C13 N2 Ni1 107.27(13) . . ?
O1 N1 Ni2 175.4(2) . . ?
N3 C3 H3A 107.9 . . ?
N3 C3 H3B 107.9 . . ?
N3 C3 C4 117.66(18) . . ?
H3A C3 H3B 107.2 . . ?
C4 C3 H3A 107.9 . . ?
C4 C3 H3B 107.9 . . ?
C9 C4 C3 121.2(2) . . ?
C9 C4 C5 118.3(2) . . ?
C5 C4 C3 120.3(2) . . ?
N2 C12 H12A 108.6 . . ?
N2 C12 H12B 108.6 . . ?
N2 C12 C11 114.45(18) . . ?
H12A C12 H12B 107.6 . . ?
C11 C12 H12A 108.6 . . ?
C11 C12 H12B 108.6 . . ?
N3 C2 H2A 108.9 . . ?
N3 C2 H2B 108.9 . . ?
N3 C2 C1 113.22(19) . . ?
H2A C2 H2B 107.7 . . ?
C1 C2 H2A 108.9 . . ?
C1 C2 H2B 108.9 . . ?
C15 C14 C13 121.1(2) . . ?
C19 C14 C13 120.7(2) . . ?
C19 C14 C15 118.1(2) . . ?
C12 C11 H11A 109.3 . . ?
C12 C11 H11B 109.3 . . ?
C12 C11 C10 111.7(2) . . ?
H11A C11 H11B 107.9 . . ?
C10 C11 H11A 109.3 . . ?
C10 C11 H11B 109.3 . . ?
N2 C20 H20A 109.2 . . ?
N2 C20 H20B 109.2 . . ?
N2 C20 C21 112.2(2) . . ?
H20A C20 H20B 107.9 . . ?
C21 C20 H20A 109.2 . . ?
C21 C20 H20B 109.2 . . ?
N3 C10 C11 114.92(18) . . ?
N3 C10 H10A 108.5 . . ?
N3 C10 H10B 108.5 . . ?
C11 C10 H10A 108.5 . . ?
C11 C10 H10B 108.5 . . ?
H10A C10 H10B 107.5 . . ?
N2 C13 C14 116.34(19) . . ?
N2 C13 H13A 108.2 . . ?
N2 C13 H13B 108.2 . . ?
C14 C13 H13A 108.2 . . ?
C14 C13 H13B 108.2 . . ?
H13A C13 H13B 107.4 . . ?
C4 C9 H9 119.6 . . ?
C8 C9 C4 120.7(2) . . ?
C8 C9 H9 119.6 . . ?
C4 C5 H5 119.6 . . ?
C6 C5 C4 120.9(2) . . ?
C6 C5 H5 119.6 . . ?
C14 C15 H15 119.5 . . ?
C16 C15 C14 120.9(2) . . ?
C16 C15 H15 119.5 . . ?
C9 C8 H8 119.9 . . ?
C7 C8 C9 120.1(2) . . ?
C7 C8 H8 119.9 . . ?
C14 C19 H19 119.5 . . ?
C14 C19 C18 121.0(3) . . ?
C18 C19 H19 119.5 . . ?
S2 C21 H21A 109.7 . . ?
S2 C21 H21B 109.7 . . ?
C20 C21 S2 109.84(16) . . ?
C20 C21 H21A 109.7 . . ?
C20 C21 H21B 109.7 . . ?
H21A C21 H21B 108.2 . . ?
S1 C1 H1A 109.6 . . ?
S1 C1 H1B 109.6 . . ?
C2 C1 S1 110.12(16) . . ?
C2 C1 H1A 109.6 . . ?
C2 C1 H1B 109.6 . . ?
H1A C1 H1B 108.2 . . ?
C5 C6 H6 119.9 . . ?
C7 C6 C5 120.2(2) . . ?
C7 C6 H6 119.9 . . ?
C15 C16 H16 119.8 . . ?
C17 C16 C15 120.3(3) . . ?
C17 C16 H16 119.9 . . ?
C8 C7 H7 120.2 . . ?
C6 C7 C8 119.7(2) . . ?
C6 C7 H7 120.2 . . ?
C16 C17 H17 120.3 . . ?
C18 C17 C16 119.4(3) . . ?
C18 C17 H17 120.3 . . ?
C19 C18 H18 119.9 . . ?
C17 C18 C19 120.2(3) . . ?
C17 C18 H18 119.9 . . ?

loop_
_geom_bond_atom_site_label_1
_geom_bond_atom_site_label_2
_geom_bond_distance
_geom_bond_site_symmetry_2
_geom_bond_publ_flag
Ni1 Ni2 2.7778(6) . ?
Ni1 S1 2.1868(7) . ?
Ni1 S2 2.1901(7) . ?
Ni1 N3 2.0067(18) . ?
Ni1 N2 2.002(2) . ?
Ni2 Cl1 2.3172(7) . ?
Ni2 S1 2.3173(7) . ?
Ni2 S2 2.3468(8) . ?
Ni2 N1 1.646(2) . ?
S1 C1 1.821(2) . ?
S2 C21 1.825(3) . ?
N3 C3 1.516(3) . ?
N3 C2 1.505(3) . ?
N3 C10 1.486(3) . ?
N2 C12 1.485(3) . ?
N2 C20 1.506(3) . ?
N2 C13 1.514(3) . ?
N1 O1 1.158(3) . ?
C3 H3A 0.9900 . ?
C3 H3B 0.9900 . ?
C3 C4 1.521(3) . ?
C4 C9 1.391(3) . ?
C4 C5 1.396(3) . ?
C12 H12A 0.9900 . ?
C12 H12B 0.9900 . ?
C12 C11 1.517(3) . ?
C2 H2A 0.9900 . ?
C2 H2B 0.9900 . ?
C2 C1 1.514(3) . ?
C14 C13 1.519(3) . ?
C14 C15 1.397(4) . ?
C14 C19 1.384(3) . ?
C11 H11A 0.9900 . ?
C11 H11B 0.9900 . ?
C11 C10 1.519(3) . ?
C20 H20A 0.9900 . ?
C20 H20B 0.9900 . ?
C20 C21 1.511(4) . ?
C10 H10A 0.9900 . ?
C10 H10B 0.9900 . ?
C13 H13A 0.9900 . ?
C13 H13B 0.9900 . ?
C9 H9 0.9500 . ?
C9 C8 1.390(3) . ?
C5 H5 0.9500 . ?
C5 C6 1.385(4) . ?
C15 H15 0.9500 . ?
C15 C16 1.387(4) . ?
C8 H8 0.9500 . ?
C8 C7 1.386(4) . ?
C19 H19 0.9500 . ?
C19 C18 1.397(4) . ?
C21 H21A 0.9900 . ?
C21 H21B 0.9900 . ?
C1 H1A 0.9900 . ?
C1 H1B 0.9900 . ?
C6 H6 0.9500 . ?
C6 C7 1.381(4) . ?
C16 H16 0.9500 . ?
C16 C17 1.385(4) . ?
C7 H7 0.9500 . ?
C17 H17 0.9500 . ?
C17 C18 1.380(4) . ?
C18 H18 0.9500 . ?
